data_9013460
loop_
_publ_author_name
'Giester, G.'

_publ_section_title
;
 Crystal structure of the yavapaiite type compound NaFe[SeO4]2
;
_journal_name_full 'Mineralogy and Petrology'
_journal_page_first 227
_journal_page_last 233
_journal_paper_doi 10.1007/BF01163100
_journal_volume 48
_journal_year 1993
_chemical_compound_source Synthetic
_chemical_formula_structural NaFe[SeO4]2
_chemical_formula_sum 'Fe Na O8 Se2'
_space_group_IT_number 12
_symmetry_space_group_name_Hall '-C 2y'
_symmetry_space_group_name_H-M 'C 1 2/m 1'
_cell_angle_alpha 90
_cell_angle_beta 92.44
_cell_angle_gamma 90
_cell_length_a 8.231
_cell_length_b 5.425
_cell_length_c 7.176
_cell_formula_units_Z 2
_cell_volume 320.141
_database_code_amcsd 0014635
_exptl_crystal_density_diffrn 3.784
_cod_original_formula_sum 'Na Fe Se2 O8'
_cod_database_code 9013460
_amcsd_formula_title NaFe[SeO4]2

loop_
_space_group_symop_operation_xyz
x,y,z
1/2+x,1/2+y,z
x,-y,z
1/2+x,1/2-y,z
-x,y,-z
1/2-x,1/2+y,-z
-x,-y,-z
1/2-x,1/2-y,-z

loop_
_atom_site_aniso_label
_atom_site_aniso_U_11
_atom_site_aniso_U_22
_atom_site_aniso_U_33
_atom_site_aniso_U_12
_atom_site_aniso_U_13
_atom_site_aniso_U_23
Na 0.03540 0.03740 0.01770 0.00000 0.00280 0.00000
Fe 0.01210 0.01040 0.01290 0.00000 -0.00270 0.00000
Se 0.01330 0.00900 0.01180 0.00000 -0.00090 0.00000
O1 0.01430 0.01670 0.01690 0.00000 -0.00490 0.00000
O2 0.03140 0.03780 0.01410 0.00000 0.00660 0.00000
O3 0.02380 0.01210 0.02140 -0.00730 -0.00800 0.00510

loop_
_atom_site_label
_atom_site_fract_x
_atom_site_fract_y
_atom_site_fract_z
Na 0.00000 0.00000 0.50000
Fe 0.00000 0.00000 0.00000
Se 0.36520 0.00000 0.22411
O1 0.23620 0.00000 0.04350
O2 0.28620 0.00000 0.42460
O3 0.48220 0.24630 0.20480

loop_
_cod_related_entry_id
_cod_related_entry_database
_cod_related_entry_code
1 AMCSD 0014635
